data_2218816
loop_
_publ_author_name
'Ch'ng, Cynn Dee'
'Teoh, Siang Guan'
'Chantrapromma, Suchada'
'Fun, Hoong-Kun'
'Goh, Siu Mun'

_publ_section_title
;
 <i>catena</i>-Poly[[[diaquanickel(II)]-di-\m-glycine] dichloride]
;
_journal_coeditor_code SJ2507
_journal_issue 7
_journal_name_full 'Acta Crystallographica Section E'
_journal_page_first m865
_journal_page_last m866
_journal_paper_doi 10.1107/S1600536808015894
_journal_volume 64
_journal_year 2008
_chemical_formula_iupac '[Ni (C2 H5 N O2)2 (H2 O)2] Cl2'
_chemical_formula_moiety 'C4 H14 N2 Ni O6 2+ , 2Cl -'
_chemical_formula_sum 'C4 H14 Cl2 N2 Ni O6'
_chemical_formula_weight 315.76
_chemical_melting_point_gt 442
_chemical_melting_point_lt 443
_chemical_name_systematic
;
catena-Poly[[[diaquanickel(II)]-di-\m-glycine] dichloride]
;
_space_group_IT_number 14
_symmetry_cell_setting monoclinic
_symmetry_space_group_name_Hall '-P 2ybc'
_symmetry_space_group_name_H-M 'P 1 21/c 1'
_atom_sites_solution_hydrogens geom
_atom_sites_solution_primary direct
_atom_sites_solution_secondary difmap
_audit_creation_method SHELXL97
_cell_angle_alpha 90.00
_cell_angle_beta 90.4890(10)
_cell_angle_gamma 90.00
_cell_formula_units_Z 2
_cell_length_a 10.60060(10)
_cell_length_b 5.85790(10)
_cell_length_c 8.71130(10)
_cell_measurement_reflns_used 2372
_cell_measurement_temperature 100.00(10)
_cell_measurement_theta_max 34.92
_cell_measurement_theta_min 3.84
_cell_volume 540.928(12)
_computing_cell_refinement 'APEX2 (Bruker, 2005)'
_computing_data_collection 'APEX2 (Bruker, 2005)'
_computing_data_reduction 'SAINT (Bruker, 2005)'
_computing_molecular_graphics 'SHELXTL (Sheldrick, 2008)'
_computing_publication_material
;
SHELXTL (Sheldrick, 2008) and PLATON (Spek, 2003)
;
_computing_structure_refinement 'SHELXTL (Sheldrick, 2008)'
_computing_structure_solution 'SHELXTL (Sheldrick, 2008)'
_diffrn_ambient_temperature 100.00(10)
_diffrn_detector_area_resol_mean 8.33
_diffrn_measured_fraction_theta_full 0.997
_diffrn_measured_fraction_theta_max 0.997
_diffrn_measurement_device_type 'Bruker SMART APEX2 CCD area-detector'
_diffrn_measurement_method \w
_diffrn_radiation_monochromator graphite
_diffrn_radiation_source 'fine-focus sealed tube'
_diffrn_radiation_type MoK\a
_diffrn_radiation_wavelength 0.71073
_diffrn_reflns_av_R_equivalents 0.0321
_diffrn_reflns_av_sigmaI/netI 0.0263
_diffrn_reflns_limit_h_max 17
_diffrn_reflns_limit_h_min -17
_diffrn_reflns_limit_k_max 9
_diffrn_reflns_limit_k_min -8
_diffrn_reflns_limit_l_max 14
_diffrn_reflns_limit_l_min -14
_diffrn_reflns_number 11049
_diffrn_reflns_theta_full 34.97
_diffrn_reflns_theta_max 34.97
_diffrn_reflns_theta_min 3.84
_diffrn_standards_number 0
_exptl_absorpt_coefficient_mu 2.298
_exptl_absorpt_correction_T_max 0.7748
_exptl_absorpt_correction_T_min 0.5304
_exptl_absorpt_correction_type multi-scan
_exptl_absorpt_process_details '(SADABS; Bruker, 2005)'
_exptl_crystal_colour green
_exptl_crystal_density_diffrn 1.939
_exptl_crystal_density_method 'not measured'
_exptl_crystal_description block
_exptl_crystal_F_000 324
_exptl_crystal_size_max 0.32
_exptl_crystal_size_mid 0.22
_exptl_crystal_size_min 0.12
_refine_diff_density_max 0.492
_refine_diff_density_min -0.682
_refine_ls_extinction_method none
_refine_ls_goodness_of_fit_ref 1.059
_refine_ls_hydrogen_treatment refall
_refine_ls_matrix_type full
_refine_ls_number_parameters 98
_refine_ls_number_reflns 2372
_refine_ls_number_restraints 0
_refine_ls_restrained_S_all 1.059
_refine_ls_R_factor_all 0.0281
_refine_ls_R_factor_gt 0.0226
_refine_ls_shift/su_max 0.001
_refine_ls_shift/su_max_lt 0.001
_refine_ls_shift/su_mean 0.000
_refine_ls_structure_factor_coef Fsqd
_refine_ls_weighting_details 'calc w = 1/[\s^2^(Fo^2^)+(0.0259P)^2^+0.1363P] where P=(Fo^2^+2Fc^2^)/3'
_refine_ls_weighting_scheme calc
_refine_ls_wR_factor_gt 0.0526
_refine_ls_wR_factor_ref 0.0559
_reflns_number_gt 2079
_reflns_number_total 2372
_reflns_threshold_expression I>2\s(I)
_cod_data_source_file sj2507.cif
_cod_data_source_block I
_cod_original_sg_symbol_H-M 'P 21/c'
_cod_database_code 2218816
_cod_database_fobs_code 2218816

loop_
_symmetry_equiv_pos_as_xyz
'x, y, z'
'-x, y+1/2, -z+1/2'
'-x, -y, -z'
'x, -y-1/2, z-1/2'

loop_
_atom_site_type_symbol
_atom_site_label
_atom_site_fract_x
_atom_site_fract_y
_atom_site_fract_z
_atom_site_U_iso_or_equiv
_atom_site_adp_type
_atom_site_calc_flag
_atom_site_refinement_flags
_atom_site_occupancy
Ni Ni1 0.0000 0.0000 0.0000 0.00637(5) Uani d S 1
Cl Cl1 0.38948(2) -0.28198(5) -0.05133(3) 0.01159(6) Uani d . 1
O O1 0.14915(7) 0.13388(13) -0.11588(8) 0.00907(13) Uani d . 1
O O2 0.04973(7) 0.34293(14) -0.29470(8) 0.01009(14) Uani d . 1
N N1 0.37953(8) 0.22021(18) -0.21419(11) 0.00996(16) Uani d . 1
C C1 0.14619(9) 0.25515(18) -0.23533(11) 0.00790(16) Uani d . 1
C C2 0.27217(9) 0.2880(2) -0.31479(12) 0.01036(18) Uani d . 1
O O1W 0.10514(8) -0.28293(15) 0.04954(9) 0.01166(15) Uani d . 1
H H2A 0.2839(16) 0.444(3) -0.345(2) 0.017(4) Uiso d . 1
H H2B 0.2718(16) 0.195(3) -0.4024(19) 0.018(4) Uiso d . 1
H H1N1 0.4466(17) 0.204(3) -0.2731(19) 0.020(4) Uiso d . 1
H H2N1 0.3641(15) 0.088(3) -0.1668(19) 0.015(4) Uiso d . 1
H H3N1 0.3947(17) 0.323(3) -0.142(2) 0.025(5) Uiso d . 1
H H1W1 0.087(2) -0.324(4) 0.139(2) 0.038(6) Uiso d . 1
H H2W1 0.180(2) -0.284(3) 0.032(2) 0.032(5) Uiso d . 1

loop_
_atom_site_aniso_label
_atom_site_aniso_U_11
_atom_site_aniso_U_22
_atom_site_aniso_U_33
_atom_site_aniso_U_12
_atom_site_aniso_U_13
_atom_site_aniso_U_23
Ni1 0.00560(8) 0.00757(9) 0.00594(8) -0.00004(6) 0.00067(5) 0.00022(6)
Cl1 0.00941(10) 0.01139(12) 0.01402(11) 0.00140(8) 0.00280(8) 0.00077(8)
O1 0.0083(3) 0.0107(4) 0.0082(3) -0.0006(3) 0.0007(2) 0.0023(2)
O2 0.0085(3) 0.0132(4) 0.0086(3) 0.0018(3) 0.0000(2) 0.0022(3)
N1 0.0075(3) 0.0121(4) 0.0103(4) -0.0001(3) 0.0009(3) 0.0021(3)
C1 0.0079(4) 0.0085(4) 0.0074(4) -0.0009(3) 0.0011(3) -0.0007(3)
C2 0.0071(4) 0.0145(5) 0.0095(4) 0.0000(3) 0.0007(3) 0.0033(3)
O1W 0.0089(3) 0.0129(4) 0.0133(3) 0.0023(3) 0.0028(3) 0.0027(3)

loop_
_atom_type_symbol
_atom_type_description
_atom_type_scat_dispersion_real
_atom_type_scat_dispersion_imag
_atom_type_scat_source
C C 0.0033 0.0016 'International Tables Vol C Tables 4.2.6.8 and 6.1.1.4'
H H 0.0000 0.0000 'International Tables Vol C Tables 4.2.6.8 and 6.1.1.4'
N N 0.0061 0.0033 'International Tables Vol C Tables 4.2.6.8 and 6.1.1.4'
O O 0.0106 0.0060 'International Tables Vol C Tables 4.2.6.8 and 6.1.1.4'
Cl Cl 0.1484 0.1585 'International Tables Vol C Tables 4.2.6.8 and 6.1.1.4'
Ni Ni 0.3393 1.1124 'International Tables Vol C Tables 4.2.6.8 and 6.1.1.4'

loop_
_geom_angle_atom_site_label_1
_geom_angle_atom_site_label_2
_geom_angle_atom_site_label_3
_geom_angle_site_symmetry_1
_geom_angle_site_symmetry_3
_geom_angle
O1 Ni1 O1 3 . 180.0
O1 Ni1 O1W 3 3 89.58(3)
O1 Ni1 O1W . 3 90.42(3)
O1 Ni1 O1W 3 . 90.42(3)
O1 Ni1 O1W . . 89.58(3)
O1W Ni1 O1W 3 . 180.0
O1 Ni1 O2 3 4_566 86.34(3)
O1 Ni1 O2 . 4_566 93.66(3)
O1W Ni1 O2 3 4_566 87.50(3)
O1W Ni1 O2 . 4_566 92.50(3)
O1 Ni1 O2 3 2_544 93.66(3)
O1 Ni1 O2 . 2_544 86.34(3)
O1W Ni1 O2 3 2_544 92.50(3)
O1W Ni1 O2 . 2_544 87.50(3)
O2 Ni1 O2 4_566 2_544 180.0
C1 O1 Ni1 . . 127.70(7)
C1 O2 Ni1 . 2_554 137.59(7)
C2 N1 H1N1 . . 107.6(11)
C2 N1 H2N1 . . 111.2(11)
H1N1 N1 H2N1 . . 109.0(15)
C2 N1 H3N1 . . 111.7(12)
H1N1 N1 H3N1 . . 110.1(16)
H2N1 N1 H3N1 . . 107.3(16)
O2 C1 O1 . . 125.94(9)
O2 C1 C2 . . 118.48(9)
O1 C1 C2 . . 115.54(9)
N1 C2 C1 . . 111.66(8)
N1 C2 H2A . . 108.4(10)
C1 C2 H2A . . 111.2(10)
N1 C2 H2B . . 108.8(10)
C1 C2 H2B . . 107.4(10)
H2A C2 H2B . . 109.4(14)
Ni1 O1W H1W1 . . 107.7(15)
Ni1 O1W H2W1 . . 120.0(14)
H1W1 O1W H2W1 . . 114(2)

loop_
_geom_bond_atom_site_label_1
_geom_bond_atom_site_label_2
_geom_bond_site_symmetry_2
_geom_bond_distance
Ni1 O1 3 2.0398(7)
Ni1 O1 . 2.0399(7)
Ni1 O1W 3 2.0413(8)
Ni1 O1W . 2.0414(8)
Ni1 O2 4_566 2.0753(7)
Ni1 O2 2_544 2.0753(7)
O1 C1 . 1.2601(12)
O2 C1 . 1.2524(12)
O2 Ni1 2_554 2.0753(7)
N1 C2 . 1.4845(14)
N1 H1N1 . 0.885(18)
N1 H2N1 . 0.893(18)
N1 H3N1 . 0.884(19)
C1 C2 . 1.5217(14)
C2 H2A . 0.959(18)
C2 H2B . 0.939(17)
O1W H1W1 . 0.84(2)
O1W H2W1 . 0.81(2)

loop_
_geom_hbond_atom_site_label_D
_geom_hbond_atom_site_label_H
_geom_hbond_atom_site_label_A
_geom_hbond_site_symmetry_A
_geom_hbond_distance_DH
_geom_hbond_distance_HA
_geom_hbond_distance_DA
_geom_hbond_angle_DHA
_geom_hbond_publ_flag
N1 H1N1 Cl1 2_654 0.886(18) 2.326(17) 3.2021(9) 170.2(15) y
N1 H2N1 Cl1 1_555 0.893(17) 2.404(17) 3.2673(11) 162.7(14) y
N1 H3N1 Cl1 1_565 0.884(18) 2.446(18) 3.2442(11) 150.4(15) y
O1W H1W1 O2 3_555 0.840(18) 2.00(2) 2.7276(11) 145(2) y
O1W H2W1 Cl1 1_555 0.81(2) 2.34(2) 3.1468(9) 172.8(17) y
C2 H2B O1 4_565 0.938(17) 2.472(17) 2.9549(13) 112.0(13) y

loop_
_geom_torsion_atom_site_label_1
_geom_torsion_atom_site_label_2
_geom_torsion_atom_site_label_3
_geom_torsion_atom_site_label_4
_geom_torsion_site_symmetry_1
_geom_torsion
O1W Ni1 O1 C1 3 -35.21(9)
O1W Ni1 O1 C1 . 144.79(9)
O2 Ni1 O1 C1 4_566 -122.74(9)
O2 Ni1 O1 C1 2_544 57.26(9)
Ni1 O2 C1 O1 2_554 -167.25(8)
Ni1 O2 C1 C2 2_554 10.54(16)
Ni1 O1 C1 O2 . 10.33(16)
Ni1 O1 C1 C2 . -167.51(7)
O2 C1 C2 N1 . 167.23(9)
O1 C1 C2 N1 . -14.75(14)
